data_1547557
loop_
_publ_author_name
'Gao, Shang'
'Liu, Hao'
'Yang, Chi'
'Fu, Zhiyuan'
'Yao, Hequan'
'Lin, Aijun'

_publ_section_title
;
 Accessing 1,3-Dienes via Palladium-Catalyzed Allylic Alkylation of
 Pronucleophiles with Skipped Enynes.
;
_journal_issue 18
_journal_name_full 'Organic letters'
_journal_page_first 4710
_journal_page_last 4713
_journal_paper_doi 10.1021/acs.orglett.7b01960
_journal_volume 19
_journal_year 2017
_chemical_formula_moiety 'C37 H32 N2 O3'
_chemical_formula_sum 'C37 H32 N2 O3'
_chemical_formula_weight 552.64
_space_group_crystal_system triclinic
_space_group_IT_number 2
_space_group_name_Hall '-P 1'
_space_group_name_H-M_alt 'P -1'
_symmetry_space_group_name_Hall '-P 1'
_symmetry_space_group_name_H-M 'P -1'
_atom_sites_solution_hydrogens geom
_audit_creation_date 2017-04-07
_audit_creation_method
;
Olex2 1.2
(compiled 2017.03.02 svn.r3394 for OlexSys, GUI svn.r5335)
;
_cell_angle_alpha 113.245(5)
_cell_angle_beta 93.815(2)
_cell_angle_gamma 94.009(4)
_cell_formula_units_Z 2
_cell_length_a 7.3961(5)
_cell_length_b 14.159(2)
_cell_length_c 14.7965(10)
_cell_measurement_reflns_used 826
_cell_measurement_temperature 205
_cell_measurement_theta_max 68.27
_cell_measurement_theta_min 38.492
_cell_volume 1412.7(2)
_computing_cell_refinement 'SAINT v8.34A (Bruker, 2013)'
_computing_data_reduction 'SAINT v8.34A (Bruker, 2013)'
_computing_molecular_graphics 'Olex2 (Dolomanov et al., 2009)'
_computing_publication_material 'Olex2 (Dolomanov et al., 2009)'
_computing_structure_refinement 'ShelXL (Sheldrick, 2015)'
_diffrn_ambient_temperature 205
_diffrn_measured_fraction_theta_full 0.953
_diffrn_measured_fraction_theta_max 0.953
_diffrn_measurement_device_type 'Bruker APEX-II CCD'
_diffrn_measurement_method '\f and \w scans'
_diffrn_radiation_type CuK\a
_diffrn_radiation_wavelength 1.54178
_diffrn_reflns_av_R_equivalents 0.0267
_diffrn_reflns_av_unetI/netI 0.0271
_diffrn_reflns_Laue_measured_fraction_full 0.953
_diffrn_reflns_Laue_measured_fraction_max 0.953
_diffrn_reflns_limit_h_max 8
_diffrn_reflns_limit_h_min -8
_diffrn_reflns_limit_k_max 16
_diffrn_reflns_limit_k_min -16
_diffrn_reflns_limit_l_max 16
_diffrn_reflns_limit_l_min -16
_diffrn_reflns_number 13633
_diffrn_reflns_point_group_measured_fraction_full 0.953
_diffrn_reflns_point_group_measured_fraction_max 0.953
_diffrn_reflns_theta_full 61.160
_diffrn_reflns_theta_max 61.160
_diffrn_reflns_theta_min 5.601
_diffrn_standards_number 0
_exptl_absorpt_coefficient_mu 0.652
_exptl_absorpt_correction_T_max 0.7536
_exptl_absorpt_correction_T_min 0.6600
_exptl_absorpt_correction_type multi-scan
_exptl_absorpt_process_details
'SADABS-2014/5 (Bruker,2014/5) was used for absorption correction. wR2(int) was 0.0732 before and 0.0386 after correction. The Ratio of minimum to maximum transmission is 0.8758. The \l/2 correction factor is 0.00150.'
_exptl_crystal_colour colourless
_exptl_crystal_colour_primary colourless
_exptl_crystal_density_diffrn 1.299
_exptl_crystal_description block
_exptl_crystal_F_000 584
_exptl_crystal_size_max 0.28
_exptl_crystal_size_mid 0.12
_exptl_crystal_size_min 0.08
_refine_diff_density_max 0.204
_refine_diff_density_min -0.307
_refine_diff_density_rms 0.065
_refine_ls_extinction_method none
_refine_ls_goodness_of_fit_ref 1.111
_refine_ls_hydrogen_treatment constr
_refine_ls_matrix_type full
_refine_ls_number_parameters 380
_refine_ls_number_reflns 4140
_refine_ls_number_restraints 7
_refine_ls_restrained_S_all 1.110
_refine_ls_R_factor_all 0.0412
_refine_ls_R_factor_gt 0.0396
_refine_ls_shift/su_max 0.001
_refine_ls_shift/su_mean 0.000
_refine_ls_structure_factor_coef Fsqd
_refine_ls_weighting_details 'w=1/[\s^2^(Fo^2^)+(0.0616P)^2^+0.3071P] where P=(Fo^2^+2Fc^2^)/3'
_refine_ls_weighting_scheme calc
_refine_ls_wR_factor_gt 0.1050
_refine_ls_wR_factor_ref 0.1067
_reflns_Friedel_coverage 0.000
_reflns_number_gt 3916
_reflns_number_total 4140
_reflns_threshold_expression 'I > 2\s(I)'
_cod_data_source_file ol7b01960_si_003.cif
_cod_data_source_block cu_2017209_0m_a
_cod_original_cell_volume 1412.7(3)
_cod_database_code 1547557
_shelx_shelxl_version_number 2014/7
_shelx_space_group_comment
;
The symmetry employed for this shelxl refinement is uniquely defined
by the following loop, which should always be used as a source of
symmetry information in preference to the above space-group names.
They are only intended as comments.
;
_olex2_refinement_description
;
1. Fixed Uiso
 At 1.2 times of:
  All C(H) groups, All C(H,H) groups
 At 1.5 times of:
  All C(H,H,H) groups
2. Rigid bond restraints
 C24, O3
 with sigma for 1-2 distances of 0.01 and sigma for 1-3 distances of 0.01
3. Uiso/Uaniso restraints and constraints
O3 \\sim C24: within 2A with sigma of 0.04 and sigma for terminal atoms of 0.08
4.a Ternary CH refined with riding coordinates:
 C21(H21), C17(H17), C22(H22), C20(H20)
4.b Secondary CH2 refined with riding coordinates:
 C16(H16A,H16B), C31(H31A,H31B)
4.c Aromatic/amide H refined with riding coordinates:
 C37(H37), C18(H18), C19(H19), C1(H1), C9(H9), C36(H36), C29(H29), C33(H33),
 C5(H5), C10(H10), C30(H30), C3(H3), C12(H12), C4(H4), C2(H2), C26(H26),
 C34(H34), C28(H28), C11(H11), C27(H27), C35(H35)
4.d Idealised Me refined as rotating group:
 C14(H14A,H14B,H14C)
;
_olex2_submission_special_instructions 'No special instructions were received'

loop_
_space_group_symop_operation_xyz
'x, y, z'
'-x, -y, -z'

loop_
_atom_site_label
_atom_site_type_symbol
_atom_site_fract_x
_atom_site_fract_y
_atom_site_fract_z
_atom_site_U_iso_or_equiv
_atom_site_adp_type
_atom_site_occupancy
_atom_site_site_symmetry_order
_atom_site_calc_flag
_atom_site_refinement_flags_posn
_atom_site_refinement_flags_adp
O3 O 0.00044(13) 0.09252(8) 0.87073(7) 0.0342(3) Uani 1 1 d . U
O1 O 0.85758(13) 0.33551(8) 0.70942(8) 0.0369(3) Uani 1 1 d . .
O2 O 0.52245(13) 0.30788(8) 0.98446(8) 0.0390(3) Uani 1 1 d . .
N2 N 0.28086(14) 0.18252(9) 0.93201(8) 0.0254(3) Uani 1 1 d . .
N1 N 0.64848(16) 0.35802(9) 0.60062(9) 0.0311(3) Uani 1 1 d . .
C21 C 0.11680(17) 0.22271(10) 0.81314(10) 0.0259(3) Uani 1 1 d . .
H21 H -0.0002 0.2530 0.8150 0.031 Uiso 1 1 calc R .
C23 C 0.37821(17) 0.27013(10) 0.93484(10) 0.0267(3) Uani 1 1 d . .
C13 C 0.49859(18) 0.41504(10) 0.60568(11) 0.0289(3) Uani 1 1 d . .
C24 C 0.11645(17) 0.15764(10) 0.87274(10) 0.0255(3) Uani 1 1 d . U
C15 C 0.72834(18) 0.37662(10) 0.69261(10) 0.0273(3) Uani 1 1 d . .
C17 C 0.39926(18) 0.32780(11) 0.79335(10) 0.0281(3) Uani 1 1 d . .
H17 H 0.3206 0.3433 0.7452 0.034 Uiso 1 1 calc R .
C8 C 0.48283(18) 0.47803(10) 0.70351(10) 0.0270(3) Uani 1 1 d . .
C16 C 0.54554(19) 0.41917(11) 0.84254(10) 0.0299(3) Uani 1 1 d . .
H16A H 0.6432 0.3984 0.8766 0.036 Uiso 1 1 calc R .
H16B H 0.4922 0.4757 0.8926 0.036 Uiso 1 1 calc R .
C7 C 0.62945(18) 0.45970(10) 0.76938(10) 0.0270(3) Uani 1 1 d . .
C22 C 0.27431(17) 0.30890(10) 0.86607(10) 0.0258(3) Uani 1 1 d . .
H22 H 0.2240 0.3739 0.9057 0.031 Uiso 1 1 calc R .
C20 C 0.15006(18) 0.15564(11) 0.70272(10) 0.0284(3) Uani 1 1 d . .
H20 H 0.1202 0.1975 0.6648 0.034 Uiso 1 1 calc R .
C37 C 0.57157(19) 0.02602(12) 0.86711(11) 0.0330(3) Uani 1 1 d . .
H37 H 0.6468 0.0889 0.8913 0.040 Uiso 1 1 calc R .
C18 C 0.46934(19) 0.22551(11) 0.73767(10) 0.0304(3) Uani 1 1 d . .
H18 H 0.5946 0.2207 0.7322 0.036 Uiso 1 1 calc R .
C6 C 0.77331(18) 0.55204(11) 0.82324(10) 0.0285(3) Uani 1 1 d . .
C19 C 0.35012(19) 0.14286(11) 0.69671(10) 0.0301(3) Uani 1 1 d . .
H19 H 0.3892 0.0771 0.6643 0.036 Uiso 1 1 calc R .
C31 C 0.34289(19) 0.11674(11) 0.98050(10) 0.0297(3) Uani 1 1 d . .
H31A H 0.2431 0.0976 1.0124 0.036 Uiso 1 1 calc R .
H31B H 0.4435 0.1545 1.0315 0.036 Uiso 1 1 calc R .
C1 C 0.7776(2) 0.64047(11) 0.80431(12) 0.0351(3) Uani 1 1 d . .
H1 H 0.6853 0.6466 0.7607 0.042 Uiso 1 1 calc R .
C32 C 0.40564(18) 0.02078(11) 0.90493(10) 0.0276(3) Uani 1 1 d . .
C9 C 0.3411(2) 0.53879(12) 0.72649(12) 0.0359(4) Uani 1 1 d . .
H9 H 0.3285 0.5817 0.7925 0.043 Uiso 1 1 calc R .
C36 C 0.6267(2) -0.05992(13) 0.79465(12) 0.0396(4) Uani 1 1 d . .
H36 H 0.7394 -0.0556 0.7699 0.048 Uiso 1 1 calc R .
C29 C -0.0395(2) -0.12683(12) 0.60919(12) 0.0414(4) Uani 1 1 d . .
H29 H -0.0053 -0.1887 0.6113 0.050 Uiso 1 1 calc R .
C33 C 0.2968(2) -0.07263(11) 0.86849(11) 0.0339(3) Uani 1 1 d . .
H33 H 0.1846 -0.0774 0.8935 0.041 Uiso 1 1 calc R .
C5 C 0.9122(2) 0.54543(12) 0.88827(11) 0.0362(3) Uani 1 1 d . .
H5 H 0.9123 0.4859 0.9018 0.043 Uiso 1 1 calc R .
C10 C 0.2165(2) 0.53540(13) 0.64980(14) 0.0460(4) Uani 1 1 d . .
H10 H 0.1186 0.5761 0.6644 0.055 Uiso 1 1 calc R .
C25 C 0.02541(18) 0.05604(11) 0.65518(10) 0.0285(3) Uani 1 1 d . .
C30 C 0.0735(2) -0.03634(12) 0.65705(11) 0.0347(3) Uani 1 1 d . .
H30 H 0.1846 -0.0371 0.6914 0.042 Uiso 1 1 calc R .
C3 C 1.0527(2) 0.71249(12) 0.91330(12) 0.0406(4) Uani 1 1 d . .
H3 H 1.1469 0.7665 0.9434 0.049 Uiso 1 1 calc R .
C12 C 0.3780(2) 0.41174(12) 0.52896(12) 0.0404(4) Uani 1 1 d . .
H12 H 0.3915 0.3696 0.4629 0.048 Uiso 1 1 calc R .
C4 C 1.0494(2) 0.62508(13) 0.93298(12) 0.0411(4) Uani 1 1 d . .
H4 H 1.1414 0.6197 0.9772 0.049 Uiso 1 1 calc R .
C2 C 0.9167(2) 0.72004(12) 0.84915(13) 0.0412(4) Uani 1 1 d . .
H2 H 0.9181 0.7796 0.8356 0.049 Uiso 1 1 calc R .
C26 C -0.1417(2) 0.05514(12) 0.60583(11) 0.0350(3) Uani 1 1 d . .
H26 H -0.1783 0.1171 0.6051 0.042 Uiso 1 1 calc R .
C34 C 0.3521(2) -0.15884(12) 0.79570(12) 0.0401(4) Uani 1 1 d . .
H34 H 0.2778 -0.2220 0.7715 0.048 Uiso 1 1 calc R .
C28 C -0.2027(2) -0.12690(13) 0.55814(12) 0.0464(4) Uani 1 1 d . .
H28 H -0.2781 -0.1890 0.5238 0.056 Uiso 1 1 calc R .
C11 C 0.2354(2) 0.47338(14) 0.55356(14) 0.0483(4) Uani 1 1 d . .
H11 H 0.1503 0.4725 0.5030 0.058 Uiso 1 1 calc R .
C27 C -0.2542(2) -0.03549(14) 0.55794(12) 0.0440(4) Uani 1 1 d . .
H27 H -0.3668 -0.0349 0.5249 0.053 Uiso 1 1 calc R .
C14 C 0.7086(2) 0.28512(14) 0.51078(12) 0.0459(4) Uani 1 1 d . .
H14A H 0.6190 0.2251 0.4816 0.069 Uiso 1 1 calc GR .
H14B H 0.8246 0.2638 0.5260 0.069 Uiso 1 1 calc GR .
H14C H 0.7227 0.3175 0.4645 0.069 Uiso 1 1 calc GR .
C35 C 0.5169(2) -0.15215(13) 0.75846(12) 0.0408(4) Uani 1 1 d . .
H35 H 0.5539 -0.2106 0.7084 0.049 Uiso 1 1 calc R .

loop_
_atom_site_aniso_label
_atom_site_aniso_U_11
_atom_site_aniso_U_22
_atom_site_aniso_U_33
_atom_site_aniso_U_23
_atom_site_aniso_U_13
_atom_site_aniso_U_12
O3 0.0292(5) 0.0374(6) 0.0354(6) 0.0152(5) 0.0039(4) -0.0050(4)
O1 0.0335(5) 0.0378(6) 0.0460(7) 0.0220(5) 0.0051(4) 0.0141(4)
O2 0.0333(6) 0.0460(6) 0.0380(6) 0.0214(5) -0.0086(5) -0.0097(5)
N2 0.0249(6) 0.0282(6) 0.0246(6) 0.0122(5) 0.0015(4) 0.0028(4)
N1 0.0352(6) 0.0311(6) 0.0285(7) 0.0113(6) 0.0073(5) 0.0126(5)
C21 0.0234(6) 0.0277(7) 0.0269(7) 0.0107(6) 0.0016(5) 0.0063(5)
C23 0.0267(7) 0.0290(7) 0.0226(7) 0.0084(6) 0.0035(5) 0.0026(5)
C13 0.0287(7) 0.0265(7) 0.0337(8) 0.0142(7) 0.0036(6) 0.0038(5)
C24 0.0241(7) 0.0277(7) 0.0229(7) 0.0075(6) 0.0046(5) 0.0050(5)
C15 0.0268(7) 0.0267(7) 0.0329(8) 0.0159(6) 0.0058(5) 0.0049(5)
C17 0.0312(7) 0.0289(7) 0.0265(7) 0.0136(6) 0.0029(5) 0.0034(6)
C8 0.0267(7) 0.0247(7) 0.0332(8) 0.0151(6) 0.0048(6) 0.0025(5)
C16 0.0334(7) 0.0298(7) 0.0282(8) 0.0134(7) 0.0044(6) 0.0020(6)
C7 0.0285(7) 0.0263(7) 0.0284(7) 0.0130(6) 0.0042(6) 0.0044(5)
C22 0.0278(7) 0.0233(7) 0.0266(7) 0.0099(6) 0.0039(5) 0.0050(5)
C20 0.0331(7) 0.0296(7) 0.0240(7) 0.0124(6) 0.0009(5) 0.0047(6)
C37 0.0324(7) 0.0352(8) 0.0323(8) 0.0150(7) 0.0027(6) 0.0010(6)
C18 0.0299(7) 0.0333(8) 0.0295(8) 0.0134(7) 0.0079(6) 0.0044(6)
C6 0.0289(7) 0.0286(7) 0.0276(7) 0.0098(6) 0.0088(6) 0.0040(6)
C19 0.0354(8) 0.0296(7) 0.0255(7) 0.0100(6) 0.0074(6) 0.0068(6)
C31 0.0323(7) 0.0352(8) 0.0267(7) 0.0175(7) 0.0028(6) 0.0052(6)
C1 0.0351(8) 0.0313(8) 0.0407(9) 0.0158(7) 0.0060(6) 0.0043(6)
C32 0.0304(7) 0.0320(7) 0.0255(7) 0.0174(6) -0.0005(5) 0.0039(6)
C9 0.0330(8) 0.0323(8) 0.0450(9) 0.0165(7) 0.0097(6) 0.0094(6)
C36 0.0395(8) 0.0483(9) 0.0340(9) 0.0178(8) 0.0092(6) 0.0104(7)
C29 0.0506(9) 0.0286(8) 0.0439(9) 0.0103(7) 0.0216(7) 0.0063(7)
C33 0.0325(7) 0.0345(8) 0.0401(9) 0.0212(7) 0.0018(6) 0.0028(6)
C5 0.0336(8) 0.0418(8) 0.0385(9) 0.0224(7) 0.0032(6) -0.0001(6)
C10 0.0319(8) 0.0438(9) 0.0678(12) 0.0269(9) 0.0033(7) 0.0132(7)
C25 0.0324(7) 0.0312(7) 0.0207(7) 0.0088(6) 0.0041(5) 0.0045(6)
C30 0.0351(8) 0.0352(8) 0.0352(8) 0.0147(7) 0.0072(6) 0.0069(6)
C3 0.0366(8) 0.0373(8) 0.0382(9) 0.0055(7) 0.0105(7) -0.0059(6)
C12 0.0441(9) 0.0400(8) 0.0358(9) 0.0151(7) -0.0043(7) 0.0049(7)
C4 0.0320(8) 0.0540(10) 0.0352(9) 0.0171(8) 0.0020(6) -0.0034(7)
C2 0.0433(9) 0.0288(8) 0.0503(10) 0.0140(7) 0.0124(7) 0.0009(6)
C26 0.0365(8) 0.0398(8) 0.0273(8) 0.0120(7) 0.0007(6) 0.0057(6)
C34 0.0475(9) 0.0291(8) 0.0427(9) 0.0157(7) -0.0071(7) 0.0012(6)
C28 0.0467(9) 0.0407(9) 0.0363(9) 0.0003(8) 0.0114(7) -0.0098(7)
C11 0.0395(9) 0.0507(10) 0.0566(11) 0.0257(9) -0.0115(8) 0.0080(7)
C27 0.0353(8) 0.0557(10) 0.0327(9) 0.0114(8) -0.0019(6) -0.0036(7)
C14 0.0565(10) 0.0460(9) 0.0348(9) 0.0121(8) 0.0134(7) 0.0206(8)
C35 0.0544(10) 0.0383(8) 0.0290(8) 0.0112(7) 0.0019(7) 0.0160(7)

loop_
_atom_type_symbol
_atom_type_description
_atom_type_scat_dispersion_real
_atom_type_scat_dispersion_imag
_atom_type_scat_source
C C 0.0181 0.0091 'International Tables Vol C Tables 4.2.6.8 and 6.1.1.4'
H H 0.0000 0.0000 'International Tables Vol C Tables 4.2.6.8 and 6.1.1.4'
N N 0.0311 0.0180 'International Tables Vol C Tables 4.2.6.8 and 6.1.1.4'
O O 0.0492 0.0322 'International Tables Vol C Tables 4.2.6.8 and 6.1.1.4'

loop_
_geom_angle_atom_site_label_1
_geom_angle_atom_site_label_2
_geom_angle_atom_site_label_3
_geom_angle
C23 N2 C24 113.01(11)
C23 N2 C31 125.25(11)
C24 N2 C31 121.66(11)
C13 N1 C14 125.41(13)
C15 N1 C13 111.34(12)
C15 N1 C14 123.19(12)
C24 C21 H21 110.1
C24 C21 C22 104.18(10)
C24 C21 C20 110.41(11)
C22 C21 H21 110.1
C22 C21 C20 111.69(11)
C20 C21 H21 110.1
O2 C23 N2 124.20(13)
O2 C23 C22 127.32(13)
N2 C23 C22 108.48(11)
C8 C13 N1 109.58(12)
C12 C13 N1 128.12(14)
C12 C13 C8 122.29(13)
O3 C24 N2 123.34(12)
O3 C24 C21 128.54(12)
N2 C24 C21 108.10(11)
O1 C15 N1 124.88(14)
O1 C15 C7 126.82(13)
N1 C15 C7 108.28(11)
C16 C17 H17 107.2
C16 C17 C22 114.02(11)
C22 C17 H17 107.2
C18 C17 H17 107.2
C18 C17 C16 115.22(12)
C18 C17 C22 105.43(11)
C13 C8 C7 109.24(11)
C9 C8 C13 119.71(13)
C9 C8 C7 130.91(13)
C17 C16 H16A 108.8
C17 C16 H16B 108.8
C17 C16 C7 113.93(11)
H16A C16 H16B 107.7
C7 C16 H16A 108.8
C7 C16 H16B 108.8
C15 C7 C16 111.62(11)
C8 C7 C15 101.46(11)
C8 C7 C16 111.35(11)
C8 C7 C6 114.55(11)
C6 C7 C15 105.86(11)
C6 C7 C16 111.45(11)
C21 C22 C17 112.85(11)
C21 C22 H22 109.6
C23 C22 C21 103.81(10)
C23 C22 C17 111.29(11)
C23 C22 H22 109.6
C17 C22 H22 109.6
C21 C20 H20 106.1
C19 C20 C21 109.50(11)
C19 C20 H20 106.1
C19 C20 C25 114.60(12)
C25 C20 C21 113.81(11)
C25 C20 H20 106.1
C32 C37 H37 119.6
C36 C37 H37 119.6
C36 C37 C32 120.71(14)
C17 C18 H18 120.9
C19 C18 C17 118.13(12)
C19 C18 H18 120.9
C1 C6 C7 121.86(13)
C1 C6 C5 118.21(13)
C5 C6 C7 119.78(12)
C20 C19 H19 120.6
C18 C19 C20 118.85(13)
C18 C19 H19 120.6
N2 C31 H31A 109.8
N2 C31 H31B 109.8
N2 C31 C32 109.52(11)
H31A C31 H31B 108.2
C32 C31 H31A 109.8
C32 C31 H31B 109.8
C6 C1 H1 119.7
C6 C1 C2 120.61(14)
C2 C1 H1 119.7
C37 C32 C31 120.05(13)
C33 C32 C37 118.81(14)
C33 C32 C31 121.07(13)
C8 C9 H9 120.6
C8 C9 C10 118.72(15)
C10 C9 H9 120.6
C37 C36 H36 120.0
C35 C36 C37 119.99(15)
C35 C36 H36 120.0
C30 C29 H29 119.9
C30 C29 C28 120.18(15)
C28 C29 H29 119.9
C32 C33 H33 119.8
C34 C33 C32 120.47(14)
C34 C33 H33 119.8
C6 C5 H5 119.6
C4 C5 C6 120.83(14)
C4 C5 H5 119.6
C9 C10 H10 119.7
C11 C10 C9 120.67(15)
C11 C10 H10 119.7
C30 C25 C20 122.20(12)
C30 C25 C26 118.23(13)
C26 C25 C20 119.56(13)
C29 C30 C25 120.84(14)
C29 C30 H30 119.6
C25 C30 H30 119.6
C4 C3 H3 120.3
C2 C3 H3 120.3
C2 C3 C4 119.36(14)
C13 C12 H12 121.4
C13 C12 C11 117.20(16)
C11 C12 H12 121.4
C5 C4 H4 119.8
C3 C4 C5 120.46(15)
C3 C4 H4 119.8
C1 C2 H2 119.7
C3 C2 C1 120.53(15)
C3 C2 H2 119.7
C25 C26 H26 119.6
C27 C26 C25 120.75(15)
C27 C26 H26 119.6
C33 C34 H34 120.0
C33 C34 C35 119.99(14)
C35 C34 H34 120.0
C29 C28 H28 120.2
C27 C28 C29 119.55(14)
C27 C28 H28 120.2
C10 C11 C12 121.40(15)
C10 C11 H11 119.3
C12 C11 H11 119.3
C26 C27 H27 119.8
C28 C27 C26 120.41(15)
C28 C27 H27 119.8
N1 C14 H14A 109.5
N1 C14 H14B 109.5
N1 C14 H14C 109.5
H14A C14 H14B 109.5
H14A C14 H14C 109.5
H14B C14 H14C 109.5
C36 C35 C34 120.03(15)
C36 C35 H35 120.0
C34 C35 H35 120.0

loop_
_geom_bond_atom_site_label_1
_geom_bond_atom_site_label_2
_geom_bond_distance
O3 C24 1.2048(16)
O1 C15 1.2144(17)
O2 C23 1.2121(16)
N2 C23 1.3744(18)
N2 C24 1.3879(17)
N2 C31 1.4615(17)
N1 C13 1.4053(18)
N1 C15 1.3635(19)
N1 C14 1.446(2)
C21 H21 0.9900
C21 C24 1.5059(19)
C21 C22 1.5445(18)
C21 C20 1.579(2)
C23 C22 1.5243(19)
C13 C8 1.387(2)
C13 C12 1.380(2)
C15 C7 1.545(2)
C17 H17 0.9900
C17 C16 1.5266(19)
C17 C22 1.5519(19)
C17 C18 1.505(2)
C8 C7 1.5138(19)
C8 C9 1.377(2)
C16 H16A 0.9800
C16 H16B 0.9800
C16 C7 1.5543(19)
C7 C6 1.5319(19)
C22 H22 0.9900
C20 H20 0.9900
C20 C19 1.507(2)
C20 C25 1.5108(19)
C37 H37 0.9400
C37 C32 1.391(2)
C37 C36 1.376(2)
C18 H18 0.9400
C18 C19 1.319(2)
C6 C1 1.385(2)
C6 C5 1.394(2)
C19 H19 0.9400
C31 H31A 0.9800
C31 H31B 0.9800
C31 C32 1.507(2)
C1 H1 0.9400
C1 C2 1.388(2)
C32 C33 1.385(2)
C9 H9 0.9400
C9 C10 1.397(2)
C36 H36 0.9400
C36 C35 1.376(2)
C29 H29 0.9400
C29 C30 1.377(2)
C29 C28 1.380(3)
C33 H33 0.9400
C33 C34 1.381(2)
C5 H5 0.9400
C5 C4 1.379(2)
C10 H10 0.9400
C10 C11 1.369(3)
C25 C30 1.389(2)
C25 C26 1.390(2)
C30 H30 0.9400
C3 H3 0.9400
C3 C4 1.378(2)
C3 C2 1.375(2)
C12 H12 0.9400
C12 C11 1.391(2)
C4 H4 0.9400
C2 H2 0.9400
C26 H26 0.9400
C26 C27 1.377(2)
C34 H34 0.9400
C34 C35 1.383(3)
C28 H28 0.9400
C28 C27 1.376(3)
C11 H11 0.9400
C27 H27 0.9400
C14 H14A 0.9700
C14 H14B 0.9700
C14 H14C 0.9700
C35 H35 0.9400
